data_7228710
loop_
_publ_author_name
'Mu, Rong'
'Xu, Guan-Cheng'
'Zhang, Ying-Ying'
'Zhang, Li'
'Jia, Dianzeng'

_publ_section_title
;
 Switchable dielectric phase transition originating from disorder-order
 transformation and distortion in {[(C4H4N2)Co(H2O)4]SO4&#x2022;2H2O}n
;
_journal_name_full CrystEngComm
_journal_paper_doi 10.1039/C7CE01096F
_journal_year 2017
_chemical_formula_sum 'C4 H16 Co N2 O10 S'
_chemical_formula_weight 343.19
_chemical_name_systematic
; 
 ? 
;
_space_group_IT_number 14
_symmetry_cell_setting monoclinic
_symmetry_space_group_name_Hall '-P 2ybc'
_symmetry_space_group_name_H-M 'P 1 21/c 1'
_atom_sites_solution_hydrogens geom
_atom_sites_solution_primary direct
_atom_sites_solution_secondary difmap
_audit_creation_method SHELXL-97
_audit_update_record
;
2017-06-06 deposited with the CCDC.
2017-07-20 downloaded from the CCDC.
;
_cell_angle_alpha 90.00
_cell_angle_beta 103.3970(10)
_cell_angle_gamma 90.00
_cell_formula_units_Z 4
_cell_length_a 10.0489(9)
_cell_length_b 10.2562(9)
_cell_length_c 12.5596(11)
_cell_measurement_reflns_used 6421
_cell_measurement_temperature 100(2)
_cell_measurement_theta_max 27.4875
_cell_measurement_theta_min 2.8786
_cell_volume 1259.21(19)
_computing_cell_refinement 'Bruker SMART APEX II'
_computing_data_collection 'Bruker SMART APEX II'
_computing_data_reduction 'Bruker SAINT'
_computing_molecular_graphics 'Bruker SHELXTL'
_computing_publication_material 'Bruker SHELXTL'
_computing_structure_refinement 'SHELXL-97 (Sheldrick, 1997)'
_computing_structure_solution 'SHELXS-97 (Sheldrick, 1990)'
_diffrn_ambient_temperature 100(2)
_diffrn_measured_fraction_theta_full 0.996
_diffrn_measured_fraction_theta_max 0.996
_diffrn_measurement_device_type 'Bruker APEX-II CCD'
_diffrn_measurement_method '\f and \w scans'
_diffrn_radiation_monochromator graphite
_diffrn_radiation_source 'fine-focus sealed tube'
_diffrn_radiation_type MoK\a
_diffrn_radiation_wavelength 0.71073
_diffrn_reflns_av_R_equivalents 0.0221
_diffrn_reflns_av_sigmaI/netI 0.0153
_diffrn_reflns_limit_h_max 13
_diffrn_reflns_limit_h_min -13
_diffrn_reflns_limit_k_max 13
_diffrn_reflns_limit_k_min -13
_diffrn_reflns_limit_l_max 16
_diffrn_reflns_limit_l_min -16
_diffrn_reflns_number 16002
_diffrn_reflns_theta_full 27.54
_diffrn_reflns_theta_max 27.54
_diffrn_reflns_theta_min 2.59
_exptl_absorpt_coefficient_mu 1.576
_exptl_absorpt_correction_T_max 0.7538
_exptl_absorpt_correction_T_min 0.7331
_exptl_absorpt_correction_type multi-scan
_exptl_absorpt_process_details sadabs
_exptl_crystal_colour nacarat
_exptl_crystal_density_diffrn 1.810
_exptl_crystal_density_method 'not measured'
_exptl_crystal_description block
_exptl_crystal_F_000 708
_exptl_crystal_size_max 0.21
_exptl_crystal_size_mid 0.20
_exptl_crystal_size_min 0.19
_refine_diff_density_max 0.330
_refine_diff_density_min -0.402
_refine_diff_density_rms 0.057
_refine_ls_extinction_method none
_refine_ls_goodness_of_fit_ref 1.022
_refine_ls_hydrogen_treatment mixed
_refine_ls_matrix_type full
_refine_ls_number_parameters 163
_refine_ls_number_reflns 2893
_refine_ls_number_restraints 0
_refine_ls_restrained_S_all 1.022
_refine_ls_R_factor_all 0.0246
_refine_ls_R_factor_gt 0.0210
_refine_ls_shift/su_max 0.001
_refine_ls_shift/su_mean 0.000
_refine_ls_structure_factor_coef Fsqd
_refine_ls_weighting_details 'calc w=1/[\s^2^(Fo^2^)+(0.0296P)^2^+0.5991P] where P=(Fo^2^+2Fc^2^)/3'
_refine_ls_weighting_scheme calc
_refine_ls_wR_factor_gt 0.0545
_refine_ls_wR_factor_ref 0.0574
_reflns_number_gt 2603
_reflns_number_total 2893
_reflns_threshold_expression >2sigma(I)
_cod_data_source_file c7ce01096f2.cif
_cod_data_source_block LTP
_cod_original_sg_symbol_H-M P21/c
_cod_database_code 7228710

loop_
_symmetry_equiv_pos_as_xyz
'x, y, z'
'-x, y+1/2, -z+1/2'
'-x, -y, -z'
'x, -y-1/2, z-1/2'

loop_
_atom_site_label
_atom_site_type_symbol
_atom_site_fract_x
_atom_site_fract_y
_atom_site_fract_z
_atom_site_U_iso_or_equiv
_atom_site_adp_type
_atom_site_occupancy
_atom_site_symmetry_multiplicity
_atom_site_calc_flag
_atom_site_refinement_flags
Co1 Co 0.251586(16) 0.250133(16) 0.006988(13) 0.00750(7) Uani 1 1 d .
O1W O 0.12407(9) 0.14371(9) -0.12093(7) 0.01166(19) Uani 1 1 d .
H1WB H 0.0478 0.1770 -0.1363 0.017 Uiso 1 1 d R
H1WA H 0.1188 0.0701 -0.1041 0.017 Uiso 1 1 d R
O1 O 0.76793(11) 0.29727(10) 0.13717(8) 0.0208(2) Uani 1 1 d .
O2W O 0.34303(9) 0.34613(9) -0.09833(8) 0.0133(2) Uani 1 1 d .
H2WB H 0.4258 0.3489 -0.0728 0.020 Uiso 1 1 d R
H2WA H 0.3147 0.4044 -0.1402 0.020 Uiso 1 1 d R
O2 O 0.85650(9) 0.29073(10) 0.33419(8) 0.0151(2) Uani 1 1 d .
O3W O 0.37487(9) 0.35513(9) 0.13554(7) 0.01203(19) Uani 1 1 d .
H3WB H 0.3836 0.4301 0.1156 0.018 Uiso 1 1 d R
H3WA H 0.4459 0.3256 0.1685 0.018 Uiso 1 1 d R
O3 O 0.72188(11) 0.47283(10) 0.24807(7) 0.0161(2) Uani 1 1 d .
O4W O 0.16166(9) 0.15635(9) 0.11599(7) 0.01258(19) Uani 1 1 d .
H4WB H 0.0797 0.1476 0.0891 0.019 Uiso 1 1 d R
H4WA H 0.1895 0.1008 0.1513 0.019 Uiso 1 1 d R
O4 O 0.61594(10) 0.26500(10) 0.25836(8) 0.0180(2) Uani 1 1 d .
O5W O 0.11116(10) 0.60957(9) 0.45121(8) 0.0142(2) Uani 1 1 d .
H5WB H 0.1479 0.6649 0.4186 0.021 Uiso 1 1 d R
H5WA H 0.1319 0.6330 0.5153 0.021 Uiso 1 1 d R
O6W O 0.38470(10) 0.61135(9) 0.06561(8) 0.0138(2) Uani 1 1 d .
H6WB H 0.3382 0.6352 0.0060 0.017 Uiso 1 1 d R
H6WA H 0.3653 0.6617 0.1130 0.017 Uiso 1 1 d R
N1 N 0.09676(11) 0.40218(11) -0.00025(9) 0.0095(2) Uani 1 1 d .
N2 N 0.40475(11) 0.09721(11) 0.00742(9) 0.0097(2) Uani 1 1 d .
C1 C 0.06612(13) 0.44259(13) 0.09296(11) 0.0109(3) Uani 1 1 d .
H1A H 0.1102 0.4047 0.1590 0.013 Uiso 1 1 calc R
C2 C 0.02983(13) 0.46041(13) -0.09276(10) 0.0108(3) Uani 1 1 d .
H2A H 0.0484 0.4349 -0.1589 0.013 Uiso 1 1 calc R
C3 C 0.48009(13) 0.03862(13) 0.09669(10) 0.0107(3) Uani 1 1 d .
H3A H 0.4687 0.0632 0.1653 0.013 Uiso 1 1 calc R
C4 C 0.42540(13) 0.05770(13) -0.08951(11) 0.0111(3) Uani 1 1 d .
H4A H 0.3751 0.0959 -0.1534 0.013 Uiso 1 1 calc R
S1 S 0.74128(3) 0.33014(3) 0.24416(2) 0.00846(8) Uani 1 1 d .

loop_
_atom_site_aniso_label
_atom_site_aniso_U_11
_atom_site_aniso_U_22
_atom_site_aniso_U_33
_atom_site_aniso_U_23
_atom_site_aniso_U_13
_atom_site_aniso_U_12
Co1 0.00668(10) 0.00684(11) 0.00879(10) 0.00063(6) 0.00141(7) 0.00084(6)
O1W 0.0097(4) 0.0097(5) 0.0147(5) 0.0001(3) 0.0011(4) 0.0009(3)
O1 0.0289(6) 0.0224(6) 0.0119(5) -0.0006(4) 0.0067(4) 0.0113(5)
O2W 0.0102(4) 0.0143(5) 0.0149(5) 0.0066(4) 0.0022(4) 0.0014(4)
O2 0.0093(5) 0.0189(5) 0.0151(5) 0.0050(4) -0.0013(4) 0.0004(4)
O3W 0.0098(4) 0.0107(5) 0.0137(5) 0.0013(4) -0.0011(4) 0.0003(3)
O3 0.0257(5) 0.0085(5) 0.0120(5) -0.0001(3) 0.0004(4) 0.0004(4)
O4W 0.0109(4) 0.0125(5) 0.0138(4) 0.0048(4) 0.0018(4) 0.0007(4)
O4 0.0108(5) 0.0197(5) 0.0208(5) 0.0085(4) -0.0020(4) -0.0048(4)
O5W 0.0146(5) 0.0131(5) 0.0155(5) 0.0011(4) 0.0045(4) -0.0020(4)
O6W 0.0143(5) 0.0135(5) 0.0132(5) -0.0017(4) 0.0025(4) 0.0018(4)
N1 0.0072(5) 0.0083(5) 0.0129(5) 0.0001(4) 0.0016(4) -0.0003(4)
N2 0.0087(5) 0.0079(5) 0.0125(5) 0.0004(4) 0.0025(4) 0.0001(4)
C1 0.0107(6) 0.0102(6) 0.0109(6) 0.0013(5) 0.0010(5) 0.0006(5)
C2 0.0112(6) 0.0112(6) 0.0103(6) -0.0007(5) 0.0028(5) -0.0002(5)
C3 0.0110(6) 0.0114(6) 0.0102(6) -0.0005(5) 0.0030(5) 0.0003(5)
C4 0.0107(6) 0.0110(6) 0.0113(6) 0.0018(5) 0.0018(5) 0.0006(5)
S1 0.00827(15) 0.00802(16) 0.00842(15) 0.00014(10) 0.00059(11) 0.00019(11)

loop_
_atom_type_symbol
_atom_type_description
_atom_type_scat_dispersion_real
_atom_type_scat_dispersion_imag
_atom_type_scat_source
C C 0.0033 0.0016 'International Tables Vol C Tables 4.2.6.8 and 6.1.1.4'
H H 0.0000 0.0000 'International Tables Vol C Tables 4.2.6.8 and 6.1.1.4'
Co Co 0.3494 0.9721 'International Tables Vol C Tables 4.2.6.8 and 6.1.1.4'
N N 0.0061 0.0033 'International Tables Vol C Tables 4.2.6.8 and 6.1.1.4'
O O 0.0106 0.0060 'International Tables Vol C Tables 4.2.6.8 and 6.1.1.4'
S S 0.1246 0.1234 'International Tables Vol C Tables 4.2.6.8 and 6.1.1.4'

loop_
_geom_angle_atom_site_label_1
_geom_angle_atom_site_label_2
_geom_angle_atom_site_label_3
_geom_angle
_geom_angle_site_symmetry_1
_geom_angle_site_symmetry_3
O2W Co1 O4W 178.64(4) . .
O2W Co1 O3W 88.66(4) . .
O4W Co1 O3W 90.00(4) . .
O2W Co1 O1W 92.37(4) . .
O4W Co1 O1W 88.96(4) . .
O3W Co1 O1W 178.84(3) . .
O2W Co1 N1 92.98(4) . .
O4W Co1 N1 86.73(4) . .
O3W Co1 N1 87.33(4) . .
O1W Co1 N1 92.09(4) . .
O2W Co1 N2 85.71(4) . .
O4W Co1 N2 94.62(4) . .
O3W Co1 N2 94.38(4) . .
O1W Co1 N2 86.22(4) . .
N1 Co1 N2 177.82(4) . .
Co1 O1W H1WB 109.5 . .
Co1 O1W H1WA 111.0 . .
H1WB O1W H1WA 110.1 . .
Co1 O2W H2WB 109.5 . .
Co1 O2W H2WA 129.9 . .
H2WB O2W H2WA 113.8 . .
Co1 O3W H3WB 109.5 . .
Co1 O3W H3WA 120.3 . .
H3WB O3W H3WA 111.6 . .
Co1 O4W H4WB 109.5 . .
Co1 O4W H4WA 127.0 . .
H4WB O4W H4WA 111.6 . .
H5WB O5W H5WA 103.9 . .
H6WB O6W H6WA 106.5 . .
C2 N1 C1 116.59(11) . .
C2 N1 Co1 124.21(9) . .
C1 N1 Co1 119.19(9) . .
C3 N2 C4 116.52(11) . .
C3 N2 Co1 125.56(9) . .
C4 N2 Co1 117.92(9) . .
N1 C1 C2 121.34(12) . 3_565
N1 C1 H1A 119.3 . .
C2 C1 H1A 119.3 3_565 .
N1 C2 C1 122.06(12) . 3_565
N1 C2 H2A 119.0 . .
C1 C2 H2A 119.0 3_565 .
N2 C3 C4 121.80(12) . 3_655
N2 C3 H3A 119.1 . .
C4 C3 H3A 119.1 3_655 .
N2 C4 C3 121.68(12) . 3_655
N2 C4 H4A 119.2 . .
C3 C4 H4A 119.2 3_655 .
O1 S1 O4 110.42(6) . .
O1 S1 O2 111.18(6) . .
O4 S1 O2 108.93(6) . .
O1 S1 O3 108.11(6) . .
O4 S1 O3 108.78(6) . .
O2 S1 O3 109.38(6) . .

loop_
_geom_bond_atom_site_label_1
_geom_bond_atom_site_label_2
_geom_bond_distance
_geom_bond_site_symmetry_2
Co1 O2W 2.0315(9) .
Co1 O4W 2.0468(9) .
Co1 O3W 2.0915(9) .
Co1 O1W 2.1120(9) .
Co1 N1 2.1897(11) .
Co1 N2 2.1966(11) .
O1W H1WB 0.8200 .
O1W H1WA 0.7891 .
O1 S1 1.4690(10) .
O2W H2WB 0.8200 .
O2W H2WA 0.8030 .
O2 S1 1.4751(9) .
O3W H3WB 0.8201 .
O3W H3WA 0.7975 .
O3 S1 1.4787(10) .
O4W H4WB 0.8199 .
O4W H4WA 0.7360 .
O4 S1 1.4726(10) .
O5W H5WB 0.8342 .
O5W H5WA 0.8191 .
O6W H6WB 0.8226 .
O6W H6WA 0.8445 .
N1 C2 1.3406(17) .
N1 C1 1.3433(17) .
N2 C3 1.3409(17) .
N2 C4 1.3441(17) .
C1 C2 1.3850(18) 3_565
C1 H1A 0.9300 .
C2 C1 1.3850(18) 3_565
C2 H2A 0.9300 .
C3 C4 1.3877(18) 3_655
C3 H3A 0.9300 .
C4 C3 1.3877(18) 3_655
C4 H4A 0.9300 .

loop_
_geom_torsion_atom_site_label_1
_geom_torsion_atom_site_label_2
_geom_torsion_atom_site_label_3
_geom_torsion_atom_site_label_4
_geom_torsion
_geom_torsion_site_symmetry_4
O2W Co1 N1 C2 43.63(10) .
O4W Co1 N1 C2 -137.70(10) .
O3W Co1 N1 C2 132.15(10) .
O1W Co1 N1 C2 -48.86(10) .
N2 Co1 N1 C2 -9.6(10) .
O2W Co1 N1 C1 -135.53(10) .
O4W Co1 N1 C1 43.14(10) .
O3W Co1 N1 C1 -47.01(10) .
O1W Co1 N1 C1 131.98(10) .
N2 Co1 N1 C1 171.2(9) .
O2W Co1 N2 C3 132.90(11) .
O4W Co1 N2 C3 -45.78(11) .
O3W Co1 N2 C3 44.57(11) .
O1W Co1 N2 C3 -134.43(11) .
N1 Co1 N2 C3 -173.8(9) .
O2W Co1 N2 C4 -47.37(9) .
O4W Co1 N2 C4 133.95(9) .
O3W Co1 N2 C4 -135.70(9) .
O1W Co1 N2 C4 45.30(9) .
N1 Co1 N2 C4 6.0(10) .
C2 N1 C1 C2 0.0(2) 3_565
Co1 N1 C1 C2 179.20(9) 3_565
C1 N1 C2 C1 0.0(2) 3_565
Co1 N1 C2 C1 -179.16(9) 3_565
C4 N2 C3 C4 0.1(2) 3_655
Co1 N2 C3 C4 179.80(9) 3_655
C3 N2 C4 C3 -0.1(2) 3_655
Co1 N2 C4 C3 -179.82(10) 3_655
